data_7048296
loop_
_publ_author_name
'Zeng, Tianyu'
'Wang, Liwen'
'Feng, Lu'
'Xu, Hailong'
'Cheng, Qingrong'
'Pan, Zhiquan'

_publ_section_title
;
 Two novel organic phosphorous-based MOFs: synthesis, characterization and
 photocatalytic properties.
;
_journal_issue 2
_journal_name_full 'Dalton transactions (Cambridge, England : 2003)'
_journal_page_first 523
_journal_page_last 534
_journal_paper_doi 10.1039/c8dt04106g
_journal_volume 48
_journal_year 2019
_chemical_formula_sum 'C19 H24 Co N O9.5 P2'
_chemical_formula_weight 539.26
_space_group_crystal_system monoclinic
_space_group_IT_number 14
_space_group_name_Hall '-P 2ybc'
_space_group_name_H-M_alt 'P 1 21/c 1'
_symmetry_space_group_name_Hall '-P 2ybc'
_symmetry_space_group_name_H-M 'P 1 21/c 1'
_atom_sites_solution_hydrogens mixed
_audit_creation_method SHELXL-2014/7
_audit_update_record
;
2018-10-14 deposited with the CCDC.
2018-11-22 downloaded from the CCDC.
;
_cell_angle_alpha 90
_cell_angle_beta 94.497(5)
_cell_angle_gamma 90
_cell_formula_units_Z 4
_cell_length_a 16.6555(15)
_cell_length_b 5.7443(5)
_cell_length_c 22.1480(16)
_cell_measurement_reflns_used 1951
_cell_measurement_temperature 297(2)
_cell_measurement_theta_max 51.0414
_cell_measurement_theta_min 2.6612
_cell_volume 2112.5(3)
_computing_cell_refinement 'Bruker SMART'
_computing_data_collection 'Bruker SMART'
_computing_data_reduction 'Bruker SAINT'
_computing_molecular_graphics 'Bruker SHELXTL'
_computing_publication_material 'Bruker SHELXTL'
_computing_structure_refinement 'SHELXL-2014/7 (Sheldrick, 2014)'
_computing_structure_solution 'SHELXS-97 (Sheldrick, 1990)'
_diffrn_ambient_temperature 297(2)
_diffrn_measured_fraction_theta_full 0.998
_diffrn_measured_fraction_theta_max 0.998
_diffrn_measurement_device_type 'Bruker APEX-II CCD'
_diffrn_measurement_method 'omega scan'
_diffrn_radiation_type CuK\a
_diffrn_radiation_wavelength 1.54178
_diffrn_reflns_av_R_equivalents 0.0923
_diffrn_reflns_av_unetI/netI 0.0664
_diffrn_reflns_Laue_measured_fraction_full 0.998
_diffrn_reflns_Laue_measured_fraction_max 0.998
_diffrn_reflns_limit_h_max 17
_diffrn_reflns_limit_h_min -17
_diffrn_reflns_limit_k_max 5
_diffrn_reflns_limit_k_min -5
_diffrn_reflns_limit_l_max 22
_diffrn_reflns_limit_l_min -22
_diffrn_reflns_number 13787
_diffrn_reflns_point_group_measured_fraction_full 0.998
_diffrn_reflns_point_group_measured_fraction_max 0.998
_diffrn_reflns_theta_full 52.703
_diffrn_reflns_theta_max 52.703
_diffrn_reflns_theta_min 4.004
_exptl_absorpt_coefficient_mu 8.321
_exptl_absorpt_correction_T_max 0.7452
_exptl_absorpt_correction_T_min 0.6074
_exptl_absorpt_correction_type multi-scan
_exptl_absorpt_process_details 'SADABS (Bruker, 2014)'
_exptl_crystal_colour red
_exptl_crystal_density_diffrn 1.696
_exptl_crystal_description block
_exptl_crystal_F_000 1112
_exptl_crystal_size_max 0.05
_exptl_crystal_size_mid 0.05
_exptl_crystal_size_min 0.03
_refine_diff_density_max 0.662
_refine_diff_density_min -0.819
_refine_diff_density_rms 0.090
_refine_ls_extinction_method none
_refine_ls_goodness_of_fit_ref 1.076
_refine_ls_hydrogen_treatment constr
_refine_ls_matrix_type full
_refine_ls_number_parameters 317
_refine_ls_number_reflns 2411
_refine_ls_number_restraints 36
_refine_ls_restrained_S_all 1.190
_refine_ls_R_factor_all 0.0983
_refine_ls_R_factor_gt 0.0729
_refine_ls_shift/su_max 0.000
_refine_ls_shift/su_mean 0.000
_refine_ls_structure_factor_coef Fsqd
_refine_ls_weighting_details 'w=1/[\s^2^(Fo^2^)+(0.0458P)^2^+14.3991P] where P=(Fo^2^+2Fc^2^)/3'
_refine_ls_weighting_scheme calc
_refine_ls_wR_factor_gt 0.1624
_refine_ls_wR_factor_ref 0.1787
_reflns_Friedel_coverage 0.000
_reflns_number_gt 1860
_reflns_number_total 2411
_reflns_threshold_expression 'I > 2\s(I)'
_cod_data_source_file c8dt04106g2.cif
_cod_data_source_block 1
_cod_depositor_comments 'Adding full bibliography for 7048296--7048297.cif.'
_cod_original_formula_sum 'C19 H24 Co N O9.50 P2'
_cod_database_code 7048296
_shelx_shelxl_version_number 2014/7
_shelx_space_group_comment
;
The symmetry employed for this shelxl refinement is uniquely defined
by the following loop, which should always be used as a source of
symmetry information in preference to the above space-group names.
They are only intended as comments.
;

loop_
_space_group_symop_operation_xyz
'x, y, z'
'-x, y+1/2, -z+1/2'
'-x, -y, -z'
'x, -y-1/2, z-1/2'

loop_
_atom_site_label
_atom_site_type_symbol
_atom_site_fract_x
_atom_site_fract_y
_atom_site_fract_z
_atom_site_U_iso_or_equiv
_atom_site_adp_type
_atom_site_occupancy
_atom_site_site_symmetry_order
_atom_site_calc_flag
_atom_site_refinement_flags_posn
_atom_site_refinement_flags_adp
_atom_site_refinement_flags_occupancy
_atom_site_disorder_assembly
_atom_site_disorder_group
Co1 Co 0.16084(11) 0.1208(3) 0.45977(6) 0.0693(7) Uani 1 1 d . . . . .
C1 C 0.3151(5) 0.5540(14) 0.3166(3) 0.039(2) Uani 1 1 d . . . . .
C2 C 0.3616(5) 0.7331(15) 0.2974(4) 0.047(2) Uani 1 1 d . . . . .
H2 H 0.3363 0.8619 0.2789 0.056 Uiso 1 1 calc R U . . .
C3 C 0.4445(5) 0.7277(14) 0.3048(4) 0.046(2) Uani 1 1 d . . . . .
H3 H 0.4733 0.8532 0.2911 0.055 Uiso 1 1 calc R U . . .
C4 C 0.4867(5) 0.5410(14) 0.3320(3) 0.0348(19) Uani 1 1 d . . . . .
C5 C 0.4391(5) 0.3595(15) 0.3515(4) 0.047(2) Uani 1 1 d . . . . .
H5 H 0.4641 0.2298 0.3697 0.057 Uiso 1 1 calc R U . . .
C6 C 0.3559(5) 0.3676(15) 0.3444(4) 0.050(2) Uani 1 1 d . . . . .
H6 H 0.3265 0.2444 0.3586 0.059 Uiso 1 1 calc R U . . .
C7 C 0.2257(4) 0.5612(18) 0.3055(4) 0.057(3) Uani 1 1 d . . . . .
H7A H 0.2146 0.5094 0.2640 0.068 Uiso 1 1 calc R U . A 1
H7B H 0.2119 0.7252 0.3057 0.068 Uiso 1 1 calc R U . A 1
C8 C 0.5761(5) 0.5338(14) 0.3382(3) 0.037(2) Uani 1 1 d . . . . .
C9 C 0.6218(5) 0.7140(18) 0.3175(4) 0.059(3) Uani 1 1 d . . . . .
H9 H 0.5959 0.8448 0.3006 0.071 Uiso 1 1 calc R U . . .
C10 C 0.7043(5) 0.7050(19) 0.3211(4) 0.064(3) Uani 1 1 d . . . . .
H10 H 0.7325 0.8285 0.3058 0.077 Uiso 1 1 calc R U . . .
C11 C 0.7468(5) 0.5193(17) 0.3466(4) 0.047(2) Uani 1 1 d . . . . .
C12 C 0.7019(5) 0.3414(15) 0.3692(4) 0.056(3) Uani 1 1 d . . . . .
H12 H 0.7284 0.2140 0.3874 0.067 Uiso 1 1 calc R U . . .
C13 C 0.6192(5) 0.3479(15) 0.3653(4) 0.052(2) Uani 1 1 d . . . . .
H13 H 0.5912 0.2252 0.3812 0.062 Uiso 1 1 calc R U . . .
C14 C 0.8377(5) 0.5089(18) 0.3500(4) 0.063(3) Uani 1 1 d . . . . .
H14A H 0.8553 0.5485 0.3105 0.076 Uiso 1 1 calc R U . . .
H14B H 0.8544 0.3500 0.3589 0.076 Uiso 1 1 calc R U . . .
C15 C 0.3328(8) 0.2211(18) 0.5071(4) 0.071(3) Uani 1 1 d . . . . .
H15 H 0.3079 0.3536 0.5209 0.086 Uiso 1 1 calc R U . . .
C16 C 0.4146(8) 0.2034(17) 0.5166(4) 0.072(3) Uani 1 1 d . . . . .
H16 H 0.4434 0.3223 0.5369 0.086 Uiso 1 1 calc R U . . .
C17 C 0.4557(6) 0.0106(17) 0.4965(4) 0.065(3) Uani 1 1 d . . . . .
C18 C 0.4061(8) -0.1575(19) 0.4676(5) 0.086(3) Uani 1 1 d . U . . .
H18 H 0.4291 -0.2916 0.4529 0.103 Uiso 1 1 calc R U . . .
C19 C 0.3249(8) -0.1296(18) 0.4605(5) 0.082(3) Uani 1 1 d . U . . .
H19 H 0.2941 -0.2479 0.4417 0.099 Uiso 1 1 calc R U . . .
N1 N 0.2871(5) 0.0594(13) 0.4791(3) 0.065(2) Uani 1 1 d . . . . .
O1 O 0.1852(3) 0.4272(12) 0.4161(3) 0.072(2) Uani 1 1 d . . . . .
O2 O 0.0800(3) 0.5845(10) 0.3374(2) 0.0466(15) Uani 1 1 d . . . . .
H2A H 0.0623 0.5236 0.3687 0.056 Uiso 1 1 d R U . B .
O4 O 0.8437(3) 0.6937(9) 0.4620(2) 0.0425(14) Uani 1 1 d . . . . .
O5 O 0.9723(3) 0.5997(14) 0.4156(3) 0.081(2) Uani 1 1 d . . . . .
H5A H 1.0035 0.6845 0.4385 0.097 Uiso 1 1 d R U . . .
O6 O 0.8911(6) 0.9391(11) 0.3781(3) 0.101(3) Uani 1 1 d . U . . .
O7 O 0.1342(5) -0.1991(13) 0.4967(4) 0.127(3) Uani 1 1 d . U . . .
H7D H 0.1442 -0.2002 0.5349 0.152 Uiso 1 1 d R U . . .
H7C H 0.1593 -0.3099 0.4810 0.152 Uiso 1 1 d R U . . .
O8 O 0.0340(5) 0.1579(15) 0.4453(3) 0.116(3) Uani 1 1 d . U . . .
H8B H 0.0133 0.0513 0.4225 0.140 Uiso 1 1 d R U . . .
H8A H 0.0213 0.2902 0.4303 0.140 Uiso 1 1 d R U . . .
O9 O 0.9744(5) 0.0953(16) 0.2897(3) 0.119(3) Uani 1 1 d . . . . .
H9A H 1.0124 0.1687 0.2747 0.143 Uiso 1 1 d R U . . .
H9B H 0.9945 0.0271 0.3215 0.143 Uiso 1 1 d R U . . .
P1 P 0.1582(2) 0.4331(7) 0.34341(18) 0.0328(15) Uani 0.497(6) 1 d . . P B 1
O3 O 0.1476(7) 0.1940(18) 0.3086(4) 0.047(3) Uani 0.497(6) 1 d . . P B 1
P1' P 0.1667(2) 0.6217(7) 0.37038(17) 0.0309(14) Uani 0.503(6) 1 d . . P B 2
O3' O 0.1858(6) 0.8749(17) 0.3850(4) 0.035(3) Uani 0.503(6) 1 d . U P B 2
O10 O 0.1278(6) 1.0280(19) 0.3638(5) 0.047(3) Uani 0.503(6) 1 d . . P B 2
P2 P 0.88822(13) 0.6980(4) 0.40557(9) 0.0386(6) Uani 1 1 d . . . . .

loop_
_atom_site_aniso_label
_atom_site_aniso_U_11
_atom_site_aniso_U_22
_atom_site_aniso_U_33
_atom_site_aniso_U_23
_atom_site_aniso_U_13
_atom_site_aniso_U_12
Co1 0.1196(15) 0.0571(11) 0.0330(8) -0.0083(7) 0.0172(8) -0.0489(10)
C1 0.042(5) 0.043(5) 0.033(5) -0.009(4) 0.008(4) 0.001(4)
C2 0.044(6) 0.043(6) 0.054(5) 0.013(4) 0.005(4) 0.012(4)
C3 0.050(6) 0.034(5) 0.053(5) 0.013(4) 0.007(4) -0.004(4)
C4 0.044(5) 0.037(5) 0.024(4) 0.002(4) 0.007(4) 0.001(4)
C5 0.040(5) 0.042(5) 0.061(6) 0.019(5) 0.012(4) 0.006(4)
C6 0.044(6) 0.039(5) 0.068(6) 0.012(5) 0.017(5) -0.001(4)
C7 0.034(5) 0.090(8) 0.047(5) -0.027(5) 0.010(4) 0.009(5)
C8 0.039(5) 0.046(5) 0.027(4) -0.002(4) 0.008(4) -0.009(4)
C9 0.035(6) 0.083(7) 0.060(6) 0.033(6) 0.000(4) -0.004(5)
C10 0.042(6) 0.093(8) 0.056(6) 0.029(6) -0.001(5) -0.019(6)
C11 0.034(5) 0.067(7) 0.040(5) -0.022(5) 0.001(4) -0.006(5)
C12 0.035(6) 0.039(6) 0.090(7) -0.007(5) -0.011(5) 0.008(4)
C13 0.046(6) 0.039(6) 0.068(6) 0.006(5) -0.006(5) 0.000(4)
C14 0.043(6) 0.079(7) 0.067(6) -0.041(6) 0.001(5) -0.008(5)
C15 0.114(10) 0.045(7) 0.054(6) -0.010(5) 0.004(6) 0.026(7)
C16 0.131(11) 0.042(6) 0.043(6) -0.008(5) 0.008(6) 0.022(7)
C17 0.118(8) 0.040(6) 0.041(5) 0.008(5) 0.036(7) 0.014(7)
C18 0.116(8) 0.052(6) 0.097(7) -0.013(6) 0.054(6) -0.002(6)
C19 0.114(7) 0.049(6) 0.091(7) -0.015(5) 0.046(6) -0.005(6)
N1 0.115(7) 0.033(5) 0.052(5) -0.003(4) 0.037(5) 0.006(5)
O1 0.049(4) 0.095(5) 0.070(4) 0.044(4) -0.011(3) -0.026(4)
O2 0.038(3) 0.063(4) 0.040(3) 0.006(3) 0.009(2) -0.002(3)
O4 0.047(3) 0.047(4) 0.033(3) -0.004(3) -0.002(3) 0.001(3)
O5 0.024(3) 0.172(8) 0.046(4) 0.009(4) 0.000(3) -0.006(4)
O6 0.206(7) 0.044(4) 0.054(4) -0.002(3) 0.014(4) -0.004(4)
O7 0.152(6) 0.063(5) 0.182(7) -0.002(5) 0.122(6) 0.000(4)
O8 0.114(5) 0.147(6) 0.081(5) 0.044(5) -0.033(4) -0.087(5)
O9 0.136(7) 0.154(8) 0.062(5) -0.017(5) -0.026(5) 0.051(6)
P1 0.034(2) 0.032(3) 0.033(2) -0.001(2) 0.0071(18) 0.0023(18)
O3 0.070(8) 0.035(7) 0.034(6) -0.008(5) 0.001(5) 0.006(6)
P1' 0.030(2) 0.030(3) 0.034(2) -0.003(2) 0.0078(18) -0.0002(18)
O3' 0.037(4) 0.032(4) 0.036(4) 0.002(4) 0.003(4) 0.002(4)
O10 0.046(7) 0.042(7) 0.053(7) -0.009(6) 0.004(6) -0.004(6)
P2 0.0448(13) 0.0299(12) 0.0401(13) -0.0025(10) -0.0035(10) 0.0026(9)

loop_
_atom_type_symbol
_atom_type_description
_atom_type_scat_dispersion_real
_atom_type_scat_dispersion_imag
_atom_type_scat_source
C C 0.0181 0.0091 'International Tables Vol C Tables 4.2.6.8 and 6.1.1.4'
H H 0.0000 0.0000 'International Tables Vol C Tables 4.2.6.8 and 6.1.1.4'
N N 0.0311 0.0180 'International Tables Vol C Tables 4.2.6.8 and 6.1.1.4'
O O 0.0492 0.0322 'International Tables Vol C Tables 4.2.6.8 and 6.1.1.4'
P P 0.2955 0.4335 'International Tables Vol C Tables 4.2.6.8 and 6.1.1.4'
Co Co -2.3653 3.6143 'International Tables Vol C Tables 4.2.6.8 and 6.1.1.4'

loop_
_geom_angle_atom_site_label_1
_geom_angle_atom_site_label_2
_geom_angle_atom_site_label_3
_geom_angle
_geom_angle_site_symmetry_1
_geom_angle_site_symmetry_3
O4 Co1 O1 88.6(2) 3_666 .
O4 Co1 O7 96.0(3) 3_666 .
O1 Co1 O7 175.3(3) . .
O4 Co1 O8 88.5(3) 3_666 .
O1 Co1 O8 94.2(3) . .
O7 Co1 O8 84.7(3) . .
O4 Co1 N1 91.0(3) 3_666 .
O1 Co1 N1 90.5(3) . .
O7 Co1 N1 90.7(3) . .
O8 Co1 N1 175.3(3) . .
O4 Co1 O10 156.4(3) 3_666 1_545
O1 Co1 O10 78.4(3) . 1_545
O7 Co1 O10 96.9(4) . 1_545
O8 Co1 O10 73.1(3) . 1_545
N1 Co1 O10 108.6(3) . 1_545
O4 Co1 O3' 168.0(3) 3_666 1_545
O1 Co1 O3' 97.8(3) . 1_545
O7 Co1 O3' 77.9(3) . 1_545
O8 Co1 O3' 101.1(3) . 1_545
N1 Co1 O3' 78.9(3) . 1_545
O10 Co1 O3' 35.6(3) 1_545 1_545
C2 C1 C6 116.6(7) . .
C2 C1 C7 120.5(8) . .
C6 C1 C7 122.9(8) . .
C1 C2 C3 122.0(8) . .
C1 C2 H2 119.0 . .
C3 C2 H2 119.0 . .
C2 C3 C4 122.4(8) . .
C2 C3 H3 118.8 . .
C4 C3 H3 118.8 . .
C3 C4 C5 115.4(7) . .
C3 C4 C8 121.9(7) . .
C5 C4 C8 122.6(7) . .
C6 C5 C4 121.8(8) . .
C6 C5 H5 119.1 . .
C4 C5 H5 119.1 . .
C1 C6 C5 121.9(8) . .
C1 C6 H6 119.0 . .
C5 C6 H6 119.0 . .
C1 C7 P1 128.5(7) . .
C1 C7 P1' 117.8(6) . .
C1 C7 H7A 105.2 . .
P1 C7 H7A 105.2 . .
C1 C7 H7B 105.2 . .
P1 C7 H7B 105.2 . .
H7A C7 H7B 105.9 . .
C9 C8 C13 115.9(7) . .
C9 C8 C4 121.5(7) . .
C13 C8 C4 122.6(7) . .
C10 C9 C8 121.8(9) . .
C10 C9 H9 119.1 . .
C8 C9 H9 119.1 . .
C9 C10 C11 122.3(9) . .
C9 C10 H10 118.9 . .
C11 C10 H10 118.9 . .
C10 C11 C12 116.5(7) . .
C10 C11 C14 122.1(9) . .
C12 C11 C14 121.4(9) . .
C13 C12 C11 121.7(8) . .
C13 C12 H12 119.2 . .
C11 C12 H12 119.2 . .
C12 C13 C8 121.8(8) . .
C12 C13 H13 119.1 . .
C8 C13 H13 119.1 . .
C11 C14 P2 115.0(6) . .
C11 C14 H14A 108.5 . .
P2 C14 H14A 108.5 . .
C11 C14 H14B 108.5 . .
P2 C14 H14B 108.5 . .
H14A C14 H14B 107.5 . .
N1 C15 C16 123.4(9) . .
N1 C15 H15 118.3 . .
C16 C15 H15 118.3 . .
C15 C16 C17 121.2(10) . .
C15 C16 H16 119.4 . .
C17 C16 H16 119.4 . .
C16 C17 C18 114.1(10) . .
C16 C17 C17 122.9(13) . 3_656
C18 C17 C17 122.9(11) . 3_656
C19 C18 C17 121.4(10) . .
C19 C18 H18 119.3 . .
C17 C18 H18 119.3 . .
N1 C19 C18 123.2(11) . .
N1 C19 H19 118.4 . .
C18 C19 H19 118.4 . .
C15 N1 C19 116.6(10) . .
C15 N1 Co1 119.8(7) . .
C19 N1 Co1 123.4(8) . .
P1' O1 Co1 154.2(4) . .
P1 O1 Co1 115.5(4) . .
P1 O2 H2A 92.4 . .
P1' O2 H2A 92.4 . .
P2 O4 Co1 138.7(3) . 3_666
P2 O5 H5A 113.0 . .
Co1 O7 H7D 111.6 . .
Co1 O7 H7C 112.0 . .
H7D O7 H7C 109.8 . .
Co1 O8 H8B 111.7 . .
Co1 O8 H8A 111.4 . .
H8B O8 H8A 109.5 . .
H9A O9 H9B 107.2 . .
O2 P1 O3 112.5(5) . .
O2 P1 C7 108.0(4) . .
O3 P1 C7 101.3(6) . .
O2 P1 O1 104.9(4) . .
O3 P1 O1 118.3(5) . .
C7 P1 O1 111.6(4) . .
O2 P1 H2A 28.0 . .
O3 P1 H2A 109.5 . .
C7 P1 H2A 133.7 . .
O1 P1 H2A 83.2 . .
O3' P1' O1 122.2(5) . .
O3' P1' O2 113.4(5) . .
O1 P1' O2 109.8(4) . .
O3' P1' C7 103.4(5) . .
O1 P1' C7 106.7(5) . .
O2 P1' C7 98.0(4) . .
O3' P1' H2A 118.9 . .
O1 P1' H2A 86.0 . .
O2 P1' H2A 27.7 . .
C7 P1' H2A 119.6 . .
O10 O3' P1' 114.4(8) . .
O10 O3' Co1 71.3(6) . 1_565
P1' O3' Co1 135.6(6) . 1_565
O3' O10 Co1 73.1(6) . 1_565
O4 P2 O5 112.5(3) . .
O4 P2 O6 112.4(4) . .
O5 P2 O6 110.1(5) . .
O4 P2 C14 108.9(4) . .
O5 P2 C14 104.7(4) . .
O6 P2 C14 107.8(5) . .

loop_
_geom_bond_atom_site_label_1
_geom_bond_atom_site_label_2
_geom_bond_distance
_geom_bond_site_symmetry_2
Co1 O4 2.040(5) 3_666
Co1 O1 2.064(6) .
Co1 O7 2.074(8) .
Co1 O8 2.122(8) .
Co1 N1 2.143(9) .
Co1 O10 2.219(10) 1_545
Co1 O3' 2.240(10) 1_545
C1 C2 1.375(11) .
C1 C6 1.386(11) .
C1 C7 1.490(11) .
C2 C3 1.378(11) .
C2 H2 0.9300 .
C3 C4 1.393(11) .
C3 H3 0.9300 .
C4 C5 1.398(11) .
C4 C8 1.485(10) .
C5 C6 1.384(11) .
C5 H5 0.9300 .
C6 H6 0.9300 .
C7 P1 1.631(9) .
C7 P1' 1.837(8) .
C7 H7A 0.9700 .
C7 H7B 0.9700 .
C8 C9 1.385(11) .
C8 C13 1.397(11) .
C9 C10 1.371(11) .
C9 H9 0.9300 .
C10 C11 1.377(12) .
C10 H10 0.9300 .
C11 C12 1.383(12) .
C11 C14 1.511(11) .
C12 C13 1.374(11) .
C12 H12 0.9300 .
C13 H13 0.9300 .
C14 P2 1.800(8) .
C14 H14A 0.9700 .
C14 H14B 0.9700 .
C15 N1 1.323(12) .
C15 C16 1.366(14) .
C15 H15 0.9300 .
C16 C17 1.394(13) .
C16 H16 0.9300 .
C17 C18 1.393(15) .
C17 C17 1.48(2) 3_656
C18 C19 1.359(15) .
C18 H18 0.9300 .
C19 N1 1.336(12) .
C19 H19 0.9300 .
O1 P1' 1.522(7) .
O1 P1 1.637(7) .
O2 P1 1.563(6) .
O2 P1' 1.580(6) .
O2 H2A 0.8501 .
O4 P2 1.503(5) .
O4 Co1 2.040(5) 3_666
O5 P2 1.511(6) .
O5 H5A 0.8500 .
O6 P2 1.515(7) .
O7 H7D 0.8502 .
O7 H7C 0.8500 .
O8 H8B 0.8500 .
O8 H8A 0.8500 .
O9 H9A 0.8500 .
O9 H9B 0.8500 .
P1 O3 1.579(11) .
P1 H2A 1.8094 .
P1' O3' 1.519(11) .
P1' H2A 1.8242 .
O3' O10 1.363(14) .
O3' Co1 2.240(10) 1_565
O10 Co1 2.218(10) 1_565
